data_1528403
loop_
_publ_author_name
'Chakir, M.'
'El Jazouli, A.'
'Chaminade, J.P.'
'Bouree, F.'
'de Waal, D.'

_publ_section_title
;
 New process of preparation, x-ray characterisation, structure and
 vibrational studies of a solid solution Li Ti O As(1-x) P(x) O4 (0 <= x
 <= 1)
;
_journal_name_full 'Journal of Solid State Chemistry'
_journal_page_first 18
_journal_page_last 28
_journal_volume 179
_journal_year 2006
_chemical_formula_sum 'As Li O5 Ti'
_chemical_name_systematic 'Li Ti O As O4'
_space_group_IT_number 62
_symmetry_space_group_name_Hall '-P 2ac 2n'
_symmetry_space_group_name_H-M 'P n m a'
_cell_angle_alpha 90
_cell_angle_beta 90
_cell_angle_gamma 90
_cell_formula_units_Z 4
_cell_length_a 7.524
_cell_length_b 9.574
_cell_length_c 7.45
_cell_volume 536.659
_citation_journal_id_ASTM JSSCBI
_cod_data_source_file Chakir_JSSCBI_2006_1083.cif
_cod_data_source_block As1Li1O5Ti1
_cod_original_cell_volume 536.6591
_cod_original_formula_sum 'As1 Li1 O5 Ti1'
_cod_database_code 1528403

loop_
_symmetry_equiv_pos_as_xyz
x,y,z
-x+1/2,-y,z+1/2
x+1/2,-y+1/2,-z+1/2
-x,y+1/2,-z
-x,-y,-z
x-1/2,y,-z-1/2
-x-1/2,y-1/2,z-1/2
x,-y-1/2,z

loop_
_atom_site_label
_atom_site_type_symbol
_atom_site_fract_x
_atom_site_fract_y
_atom_site_fract_z
_atom_site_occupancy
_atom_site_U_iso_or_equiv
O1 O-2 0.116 0.75 0.163 1 0.0
As1 As+5 0.374 0.25 0.13 1 0.0
Li1 Li+1 0 0 0 1 0.0
O3 O-2 0.063 0.25 0.491 1 0.0
O4 O-2 0.872 0.454 0.236 1 0.0
O2 O-2 0.808 0.75 -0.001 1 0.0
Ti1 Ti+4 0.334 0.75 0.226 1 0.0
